data_4062906
_journal_name_full Organometallics
_journal_paper_doi 10.1021/om049749z
_journal_year 2004
_chemical_formula_sum 'C15 H12 Cu3 N3'
_chemical_formula_weight 424.90
_space_group_IT_number 130
_symmetry_cell_setting tetragonal
_symmetry_space_group_name_Hall '-P 4a 2ac'
_symmetry_space_group_name_H-M 'P 4/n c c :2'
_cell_angle_alpha 90.00
_cell_angle_beta 90.00
_cell_angle_gamma 90.00
_cell_formula_units_Z 8
_cell_length_a 20.506(3)
_cell_length_b 20.506(3)
_cell_length_c 7.0245(14)
_cell_measurement_temperature 180(2)
_cell_volume 2953.8(8)
_diffrn_ambient_temperature 180(2)
_exptl_crystal_density_diffrn 1.911
_cod_original_sg_symbol_H-M 'P 4/n c c'
_cod_database_code 4062906

loop_
_symmetry_equiv_pos_as_xyz
'x, y, z'
'-x+1/2, -y+1/2, z'
'-y+1/2, x, z'
'y, -x+1/2, z'
'-x, y+1/2, -z+1/2'
'x+1/2, -y, -z+1/2'
'y+1/2, x+1/2, -z+1/2'
'-y, -x, -z+1/2'
'-x, -y, -z'
'x-1/2, y-1/2, -z'
'y-1/2, -x, -z'
'-y, x-1/2, -z'
'x, -y-1/2, z-1/2'
'-x-1/2, y, z-1/2'
'-y-1/2, -x-1/2, z-1/2'
'y, x, z-1/2'

loop_
_atom_site_label
_atom_site_type_symbol
_atom_site_fract_x
_atom_site_fract_y
_atom_site_fract_z
_atom_site_U_iso_or_equiv
_atom_site_adp_type
_atom_site_occupancy
_atom_site_symmetry_multiplicity
_atom_site_calc_flag
_atom_site_refinement_flags
_atom_site_disorder_assembly
_atom_site_disorder_group
Cu1 Cu -0.08611(2) 0.003192(19) 0.39629(5) 0.03181(13) Uani 1 1 d . . .
Cu2 Cu 0.048404(19) -0.048404(19) 0.2500 0.02966(15) Uani 1 2 d S . .
N11 N -0.11906(14) 0.08557(14) 0.3186(4) 0.0305(7) Uani 0.50 1 d P A 1
C11 C -0.11906(14) 0.08557(14) 0.3186(4) 0.0305(7) Uani 0.50 1 d P A 2
C12 C -0.17709(17) 0.11096(16) 0.3836(5) 0.0345(8) Uani 1 1 d . . .
H12 H -0.2004 0.0876 0.4785 0.041 Uiso 1 1 calc R A 1
C13 C -0.20281(17) 0.16849(17) 0.3176(5) 0.0407(9) Uani 1 1 d . A .
H13 H -0.2433 0.1842 0.3643 0.049 Uiso 1 1 calc R . .
N26 N -0.06635(14) -0.08624(14) 0.4382(4) 0.0282(6) Uani 0.50 1 d P A 1
C21 C -0.00867(14) -0.10938(14) 0.3663(4) 0.0289(7) Uani 0.50 1 d P A 1
C26 C -0.06635(14) -0.08624(14) 0.4382(4) 0.0282(6) Uani 0.50 1 d P A 2
N21 N -0.00867(14) -0.10938(14) 0.3663(4) 0.0289(7) Uani 0.50 1 d P A 2
C22 C 0.00409(17) -0.17511(17) 0.3791(5) 0.0355(8) Uani 1 1 d . . .
H22 H 0.0445 -0.1911 0.3320 0.043 Uiso 1 1 calc R A 1
C23 C -0.03961(19) -0.21877(17) 0.4579(5) 0.0408(9) Uani 1 1 d . A .
H23 H -0.0301 -0.2641 0.4620 0.049 Uiso 1 1 calc R . .
C24 C -0.09730(17) -0.19486(17) 0.5304(5) 0.0374(8) Uani 1 1 d . . .
H24 H -0.1284 -0.2235 0.5859 0.045 Uiso 1 1 calc R A .
C25 C -0.10911(16) -0.12924(16) 0.5211(4) 0.0329(8) Uani 1 1 d . A .
H25 H -0.1484 -0.1128 0.5742 0.039 Uiso 1 1 calc R B 1

loop_
_atom_site_aniso_label
_atom_site_aniso_U_11
_atom_site_aniso_U_22
_atom_site_aniso_U_33
_atom_site_aniso_U_23
_atom_site_aniso_U_13
_atom_site_aniso_U_12
Cu1 0.0341(3) 0.0254(2) 0.0360(2) -0.00051(18) 0.00079(18) 0.00375(18)
Cu2 0.0274(2) 0.0274(2) 0.0342(3) 0.00110(17) 0.00110(17) -0.0009(2)
N11 0.0284(16) 0.0244(16) 0.0387(16) -0.0036(12) -0.0029(13) 0.0015(13)
C11 0.0284(16) 0.0244(16) 0.0387(16) -0.0036(12) -0.0029(13) 0.0015(13)
C12 0.0312(19) 0.0271(18) 0.0453(19) -0.0008(15) 0.0043(16) -0.0013(15)
C13 0.028(2) 0.036(2) 0.059(2) -0.0059(16) 0.0029(16) 0.0038(15)
N26 0.0334(17) 0.0272(16) 0.0239(14) 0.0005(12) -0.0039(12) 0.0004(13)
C21 0.0301(17) 0.0269(16) 0.0297(15) -0.0005(12) -0.0056(13) 0.0011(12)
C26 0.0334(17) 0.0272(16) 0.0239(14) 0.0005(12) -0.0039(12) 0.0004(13)
N21 0.0301(17) 0.0269(16) 0.0297(15) -0.0005(12) -0.0056(13) 0.0011(12)
C22 0.0317(19) 0.0305(19) 0.0442(19) -0.0003(16) 0.0022(16) 0.0044(15)
C23 0.048(2) 0.0241(19) 0.051(2) 0.0069(16) 0.0002(18) 0.0039(17)
C24 0.038(2) 0.034(2) 0.0400(19) 0.0042(15) 0.0033(16) -0.0065(17)
C25 0.033(2) 0.034(2) 0.0312(16) -0.0007(14) 0.0016(14) 0.0000(16)

loop_
_geom_bond_atom_site_label_1
_geom_bond_atom_site_label_2
_geom_bond_distance
_geom_bond_site_symmetry_2
_geom_bond_publ_flag
Cu1 N11 1.900(3) . ?
Cu1 N26 1.901(3) . ?
Cu1 Cu2 2.7624(6) 9_556 ?
Cu2 N21 1.898(3) 8 ?
Cu2 C21 1.898(3) 8 ?
Cu2 C21 1.898(3) . ?
Cu2 Cu1 2.7624(6) 9_556 ?
Cu2 Cu1 2.7624(6) 16 ?
N11 N11 1.368(6) 8 ?
N11 C12 1.377(4) . ?
C12 C13 1.373(5) . ?
C13 C13 1.376(7) 8 ?
N26 C21 1.371(4) . ?
N26 C25 1.373(4) . ?
C21 C22 1.376(4) . ?
C22 C23 1.383(5) . ?
C23 C24 1.378(5) . ?
C24 C25 1.369(5) . ?
